data_7059572
loop_
_publ_author_name
'Wang, Wen-Min'
'Hu, Xin-Yan'
'Yang, Yang'
'Zhao, Jia-Qi'
'Zhang, Ya-Xin'
'Kang, Xiao-Min'
'Wu, Zhi-Lei'

_publ_section_title
;
 Modulation of magnetic relaxation behaviors via replacing coordinated
 solvents in a series of linear tetranuclear Dy4 complexes
;
_journal_issue 20
_journal_name_full 'New Journal of Chemistry'
_journal_page_first 8494
_journal_page_last 8502
_journal_paper_doi 10.1039/D0NJ01830A
_journal_volume 44
_journal_year 2020
_chemical_formula_moiety 'C124 H102 Dy4 N6 O22, 2(C3 H8 O)'
_chemical_formula_sum 'C130 H118 Dy4 N6 O24'
_chemical_formula_weight 2798.30
_space_group_crystal_system triclinic
_space_group_IT_number 2
_space_group_name_Hall '-P 1'
_space_group_name_H-M_alt 'P -1'
_atom_sites_solution_hydrogens mixed
_atom_sites_solution_primary iterative
_audit_creation_date 2020-04-12
_audit_creation_method
;
Olex2 1.2
(compiled 2018.05.29 svn.r3508 for OlexSys, GUI svn.r5506)
;
_audit_update_record
;
2020-05-03 deposited with the CCDC.	2020-05-04 downloaded from the CCDC.
;
_cell_angle_alpha 97.430(3)
_cell_angle_beta 112.097(3)
_cell_angle_gamma 112.311(3)
_cell_formula_units_Z 1
_cell_length_a 14.7864(10)
_cell_length_b 15.1898(10)
_cell_length_c 16.7985(10)
_cell_measurement_reflns_used 9997
_cell_measurement_temperature 150(2)
_cell_measurement_theta_max 26.41
_cell_measurement_theta_min 2.34
_cell_volume 3066.8(4)
_computing_cell_refinement 'SAINT v8.37A (Bruker, 2015)'
_computing_data_collection 'Bruker APEX2'
_computing_data_reduction 'SAINT v8.37A (Bruker, 2015)'
_computing_molecular_graphics 'Olex2 (Dolomanov et al., 2009)'
_computing_publication_material 'Olex2 (Dolomanov et al., 2009)'
_computing_structure_refinement 'XL (Sheldrick, 2008)'
_computing_structure_solution
;
Superflip (Palatinus & Chapuis, 2007;Palatinus & van der Lee, 2008;
Palatinus et al., 2012)
;
_diffrn_ambient_temperature 150.01
_diffrn_measured_fraction_theta_full 0.992
_diffrn_measured_fraction_theta_max 0.993
_diffrn_measurement_device_type 'Bruker APEX-II CCD'
_diffrn_measurement_method '\f and \w scans'
_diffrn_radiation_type MoK\a
_diffrn_radiation_wavelength 0.71073
_diffrn_reflns_av_R_equivalents 0.1049
_diffrn_reflns_av_unetI/netI 0.0719
_diffrn_reflns_Laue_measured_fraction_full 0.992
_diffrn_reflns_Laue_measured_fraction_max 0.993
_diffrn_reflns_limit_h_max 18
_diffrn_reflns_limit_h_min -18
_diffrn_reflns_limit_k_max 18
_diffrn_reflns_limit_k_min -18
_diffrn_reflns_limit_l_max 20
_diffrn_reflns_limit_l_min -20
_diffrn_reflns_number 60339
_diffrn_reflns_point_group_measured_fraction_full 0.992
_diffrn_reflns_point_group_measured_fraction_max 0.993
_diffrn_reflns_theta_full 25.242
_diffrn_reflns_theta_max 26.020
_diffrn_reflns_theta_min 2.341
_diffrn_standards_number 0
_exptl_absorpt_coefficient_mu 2.480
_exptl_absorpt_correction_T_max 0.7454
_exptl_absorpt_correction_T_min 0.6076
_exptl_absorpt_correction_type multi-scan
_exptl_absorpt_process_details
;
SADABS-2016/2 (Bruker,2016/2) was used for absorption correction.
wR2(int) was 0.0860 before and 0.0662 after correction.
The Ratio of minimum to maximum transmission is 0.8151.
The \l/2 correction factor is Not present.
;
_exptl_crystal_colour yellow
_exptl_crystal_density_diffrn 1.515
_exptl_crystal_description block
_exptl_crystal_F_000 1396
_exptl_crystal_size_max 0.26
_exptl_crystal_size_mid 0.21
_exptl_crystal_size_min 0.14
_refine_diff_density_max 3.829
_refine_diff_density_min -1.446
_refine_diff_density_rms 0.226
_refine_ls_extinction_method none
_refine_ls_goodness_of_fit_ref 1.055
_refine_ls_hydrogen_treatment mixed
_refine_ls_matrix_type full
_refine_ls_number_parameters 707
_refine_ls_number_reflns 12000
_refine_ls_number_restraints 93
_refine_ls_restrained_S_all 1.063
_refine_ls_R_factor_all 0.1090
_refine_ls_R_factor_gt 0.0659
_refine_ls_shift/su_max 0.005
_refine_ls_shift/su_mean 0.000
_refine_ls_structure_factor_coef Fsqd
_refine_ls_weighting_details 'w=1/[\s^2^(Fo^2^)+(0.0649P)^2^+54.1172P] where P=(Fo^2^+2Fc^2^)/3'
_refine_ls_weighting_scheme calc
_refine_ls_wR_factor_gt 0.1529
_refine_ls_wR_factor_ref 0.1773
_reflns_Friedel_coverage 0.000
_reflns_number_gt 8384
_reflns_number_total 12000
_reflns_threshold_expression 'I > 2\s(I)'
_cod_data_source_file d0nj01830a2.cif
_cod_data_source_block 3
_cod_depositor_comments
;Adding full bibliography for 7059569--7059572.cif.

 Adding full bibliography for 7059569--7059572.cif.
;
_cod_database_code 7059572
_shelx_shelxl_version_number 2018/3
_shelx_space_group_comment
;
The symmetry employed for this shelxl refinement is uniquely defined
by the following loop, which should always be used as a source of
symmetry information in preference to the above space-group names.
They are only intended as comments.
;
_shelx_estimated_absorpt_t_max 0.723
_shelx_estimated_absorpt_t_min 0.565
_olex2_refinement_description
;
1. Fixed Uiso
 At 1.2 times of:
  All C(H) groups, All C(H,H) groups
 At 1.5 times of:
  All C(H,H,H) groups, All O(H) groups
2. Restrained distances
 O11-H11A
 0.87 with sigma of 0.01
 C61-C62
 1.5 with sigma of 0.02
 H17A_$1-H62B_$2
 2.2 with sigma of 0.02
 H62C_$3-H17A_$4
 2.2 with sigma of 0.02
 H62A_$5-H58_$6
 2.15 with sigma of 0.02
 H17B_$7-H62B_$1
 2.13 with sigma of 0.02
 H60B-H62A
 2.2 with sigma of 0.02
 O4-H4
 0.87 with sigma of 0.01
 C60-H11A
 1.965886 with sigma of 0.02
 Dy1-H11A
 2.949717 with sigma of 0.02
 C14-H4
 1.887108 with sigma of 0.02
 Dy2-H4
 2.961912 with sigma of 0.02
3. Rigid bond restraints
 C62, C61, C60
 with sigma for 1-2 distances of 0.01 and sigma for 1-3 distances of 0.02
4. Uiso/Uaniso restraints and constraints
C58 \\sim C59 \\sim C54: within 2A with sigma of 0.01 and sigma for terminal
atoms of 0.02
C62 \\sim C61 \\sim C60: within 2A with sigma of 0.01 and sigma for terminal
atoms of 0.02
Uanis(C55) \\sim Ueq, Uanis(C56) \\sim Ueq, Uanis(C57) \\sim Ueq, Uanis(C58)
\\sim Ueq, Uanis(C59) \\sim Ueq: with sigma of 0.01 and sigma for terminal
atoms of 0.02
Uanis(C18) \\sim Ueq: with sigma of 0.01 and sigma for terminal atoms of 0.02
Uanis(C62) \\sim Ueq, Uanis(C61) \\sim Ueq, Uanis(C60) \\sim Ueq: with sigma of
0.01 and sigma for terminal atoms of 0.02
Uanis(C16B) = Uanis(C16A)
Uanis(C20A) = Uanis(C15A) = Uanis(C16A) = Uanis(C17A) = Uanis(C20B) =
Uanis(C15B) = Uanis(C17B)
5. Others
 Sof(H19A)=Sof(H18A)=Sof(C15A)=Sof(H15A)=Sof(C17A)=Sof(H17A)=Sof(C16A)=
 Sof(H16A)=Sof(C20A)=1-FVAR(1)
 Sof(H19)=Sof(H18)=Sof(C17B)=Sof(H17B)=Sof(C16B)=Sof(H16B)=Sof(C15B)=Sof(H15B)=
 Sof(C20B)=FVAR(1)
6.a Secondary CH2 refined with riding coordinates:
 C14(H14A,H14B), C64(H64A,H64B), C63(H63A,H63B), C60(H60A,H60B), C61(H61A,H61B)
6.b Aromatic/amide H refined with riding coordinates:
 C37(H37), C7(H7), C10(H10), C11(H11), C12(H12), C34(H34), C25(H25), C3(H3),
 C4(H4A), C5(H5), C52(H52), C33(H33), C22(H22), C45(H45), C28(H28), C59(H59),
 C58(H58), C57(H57), C56(H56), C55(H55), C30(H30), C48(H48), C40(H40), C27(H27),
  C49(H49), C44(H44), C41(H41), C29(H29), C26(H26), C42(H42), C46(H46),
 C47(H47), C31(H31), C32(H32), C43(H43), C19(H19), C19(H19A), C18(H18),
 C18(H18A), C17B(H17B), C16B(H16B), C15B(H15B), C15A(H15A), C17A(H17A),
 C16A(H16A)
6.c Fitted hexagon refined as free rotating group:
 C1(C2,C3,C4,C5,C6), C54(C59,C58,C57,C56,C55), C19(C18,C17B,C16B,C15B,C20B)
6.d Idealised Me refined as rotating group:
 C65(H65A,H65B,H65C), C62(H62A,H62B,H62C)
6.e Idealised tetrahedral OH refined as rotating group:
 O12(H12A)
;
_olex2_submission_special_instructions 'No special instructions were received'

loop_
_space_group_symop_operation_xyz
'x, y, z'
'-x, -y, -z'

loop_
_atom_site_label
_atom_site_type_symbol
_atom_site_fract_x
_atom_site_fract_y
_atom_site_fract_z
_atom_site_U_iso_or_equiv
_atom_site_adp_type
_atom_site_occupancy
_atom_site_site_symmetry_order
_atom_site_calc_flag
_atom_site_refinement_flags_posn
_atom_site_refinement_flags_adp
_atom_site_refinement_flags_occupancy
_atom_site_disorder_assembly
_atom_site_disorder_group
Dy1 Dy 0.37207(4) 0.38201(3) 0.42393(3) 0.01833(13) Uani 1 1 d D . . . .
Dy2 Dy 0.25749(4) 0.18809(3) 0.19456(3) 0.02190(14) Uani 1 1 d D . . . .
O3 O 0.2745(5) 0.2144(5) 0.3411(4) 0.0211(14) Uani 1 1 d . . . . .
O9 O 0.3683(6) 0.2048(6) 0.1241(5) 0.0334(18) Uani 1 1 d . . . . .
O6 O 0.2916(7) 0.4705(7) 0.3496(6) 0.042(2) Uani 1 1 d . . . . .
O5 O 0.2254(7) 0.3677(7) 0.4501(6) 0.045(2) Uani 1 1 d . . . . .
O7 O 0.1964(6) 0.2506(6) 0.0783(5) 0.0309(17) Uani 1 1 d . . . . .
O10 O 0.3766(7) 0.1212(6) 0.2582(5) 0.0375(19) Uani 1 1 d . . . . .
O2 O 0.4840(5) 0.4769(5) 0.5719(4) 0.0217(14) Uani 1 1 d . . . . .
N1 N 0.3409(7) 0.2646(6) 0.5132(5) 0.0214(18) Uani 1 1 d . . . . .
O8 O 0.0902(6) 0.1909(6) 0.1772(5) 0.0313(18) Uani 1 1 d . . . . .
O4 O 0.1404(7) 0.0346(6) 0.0715(5) 0.0355(19) Uani 1 1 d D . . . .
H4 H 0.125(9) 0.0314(19) 0.0154(13) 0.053 Uiso 1 1 d DR . . . .
N2 N 0.2752(7) 0.1611(6) 0.4643(5) 0.0255(19) Uani 1 1 d . . . . .
C8 C 0.2467(8) 0.1438(7) 0.3790(7) 0.021(2) Uani 1 1 d . . . . .
O12 O 0.0840(7) 0.0114(6) -0.0985(5) 0.0376(19) Uani 1 1 d . . . . .
H12A H 0.040170 -0.048111 -0.132417 0.056 Uiso 1 1 calc GR . . . .
N3 N 0.1640(7) 0.0321(6) 0.2305(6) 0.0239(18) Uani 1 1 d . . . . .
C9 C 0.1859(8) 0.0398(7) 0.3180(7) 0.023(2) Uani 1 1 d . . . . .
C37 C 0.0784(9) 0.3073(8) 0.1021(8) 0.032(3) Uani 1 1 d . . . . .
H37 H 0.050393 0.354029 0.092573 0.039 Uiso 1 1 calc R . . . .
C36 C 0.1541(8) 0.3087(8) 0.0696(7) 0.029(2) Uani 1 1 d . . . . .
C7 C 0.3638(8) 0.2846(8) 0.5977(6) 0.024(2) Uani 1 1 d . . . . .
H7 H 0.334290 0.229373 0.617254 0.028 Uiso 1 1 calc R . . . .
C24 C 0.1956(10) 0.5512(9) 0.2739(8) 0.035(3) Uani 1 1 d . . . . .
C13 C 0.1128(9) -0.0588(8) 0.1701(7) 0.030(2) Uani 1 1 d . . . . .
C51 C 0.4229(9) 0.1623(8) 0.1112(8) 0.031(2) Uani 1 1 d . . . . .
C38 C 0.0424(9) 0.2427(8) 0.1466(7) 0.031(3) Uani 1 1 d . . . . .
C10 C 0.1557(10) -0.0437(8) 0.3464(8) 0.037(3) Uani 1 1 d . . . . .
H10 H 0.171759 -0.036443 0.407902 0.045 Uiso 1 1 calc R . . . .
C11 C 0.1015(11) -0.1381(9) 0.2829(9) 0.045(3) Uani 1 1 d . . . . .
H11 H 0.080356 -0.196567 0.300622 0.054 Uiso 1 1 calc R . . . .
C35 C 0.1801(10) 0.3750(9) 0.0149(8) 0.039(3) Uani 1 1 d . . . . .
C23 C 0.2092(9) 0.4851(8) 0.3326(8) 0.031(2) Uani 1 1 d . . . . .
C12 C 0.0783(10) -0.1466(8) 0.1934(8) 0.039(3) Uani 1 1 d . . . . .
H12 H 0.039804 -0.210688 0.148779 0.047 Uiso 1 1 calc R . . . .
C34 C 0.1710(12) 0.4624(11) 0.0245(10) 0.058(4) Uani 1 1 d . . . . .
H34 H 0.143640 0.478950 0.063952 0.070 Uiso 1 1 calc R . . . .
C25 C 0.0967(11) 0.5542(9) 0.2283(8) 0.041(3) Uani 1 1 d . . . . .
H25 H 0.032788 0.511148 0.231555 0.049 Uiso 1 1 calc R . . . .
C53 C 0.4344(10) 0.0887(9) 0.2353(8) 0.037(3) Uani 1 1 d . . . . .
C21 C 0.1511(11) 0.3939(11) 0.4278(10) 0.046(3) Uani 1 1 d . . . . .
C50 C 0.4542(10) 0.1778(10) 0.0374(8) 0.037(3) Uani 1 1 d . . . . .
C1 C 0.4904(5) 0.4719(4) 0.6535(3) 0.020(2) Uani 1 1 d . . . . .
C2 C 0.5568(5) 0.5608(4) 0.7257(4) 0.024(2) Uani 1 1 d G . . . .
C3 C 0.5634(6) 0.5617(4) 0.8106(3) 0.031(3) Uani 1 1 d G . . . .
H3 H 0.608735 0.622429 0.859972 0.038 Uiso 1 1 calc R . . . .
C4 C 0.5036(6) 0.4737(5) 0.8233(3) 0.036(3) Uani 1 1 d G . . . .
H4A H 0.508069 0.474258 0.881297 0.043 Uiso 1 1 calc R . . . .
C5 C 0.4372(6) 0.3848(4) 0.7511(4) 0.033(3) Uani 1 1 d G . . . .
H5 H 0.396310 0.324625 0.759742 0.039 Uiso 1 1 calc R . . . .
C6 C 0.4306(5) 0.3839(4) 0.6662(3) 0.021(2) Uani 1 1 d G . . . .
C52 C 0.4537(10) 0.1032(10) 0.1615(8) 0.040(3) Uani 1 1 d . . . . .
H52 H 0.490313 0.070572 0.144542 0.047 Uiso 1 1 calc R . . . .
C33 C 0.2014(15) 0.5262(13) -0.0229(15) 0.080(5) Uani 1 1 d . . . . .
H33 H 0.197516 0.587502 -0.014919 0.096 Uiso 1 1 calc R . . . .
C22 C 0.1366(10) 0.4484(9) 0.3674(8) 0.037(3) Uani 1 1 d . . . . .
H22 H 0.074592 0.460608 0.349608 0.045 Uiso 1 1 calc R . . . .
C45 C 0.4822(10) 0.2710(10) 0.0230(9) 0.048(3) Uani 1 1 d . . . . .
H45 H 0.481525 0.323380 0.060044 0.058 Uiso 1 1 calc R . . . .
C28 C 0.2793(13) 0.6776(12) 0.2151(11) 0.061(4) Uani 1 1 d . . . . .
H28 H 0.342364 0.720377 0.210587 0.073 Uiso 1 1 calc R . . . .
C54 C 0.4855(8) 0.0377(7) 0.2929(6) 0.053(3) Uani 1 1 d . U . . .
C59 C 0.4277(7) -0.0106(6) 0.3363(7) 0.076(4) Uani 1 1 d G U . . .
H59 H 0.361853 -0.008033 0.328657 0.091 Uiso 1 1 calc R . . . .
C58 C 0.4664(10) -0.0627(7) 0.3910(7) 0.094(5) Uani 1 1 d G U . . .
H58 H 0.426895 -0.095676 0.420741 0.113 Uiso 1 1 calc DR . . . .
C57 C 0.5627(10) -0.0664(9) 0.4023(8) 0.097(6) Uani 1 1 d G U . . .
H57 H 0.589136 -0.102028 0.439651 0.117 Uiso 1 1 calc R . . . .
C56 C 0.6205(7) -0.0182(7) 0.3588(8) 0.082(5) Uani 1 1 d G U . . .
H56 H 0.686336 -0.020737 0.366476 0.098 Uiso 1 1 calc R . . . .
C55 C 0.5818(8) 0.0339(7) 0.3041(7) 0.068(4) Uani 1 1 d G U . . .
H55 H 0.621295 0.066908 0.274392 0.081 Uiso 1 1 calc R . . . .
C39 C -0.0531(10) 0.2313(9) 0.1600(9) 0.039(3) Uani 1 1 d . . . . .
C14 C 0.0958(10) -0.0636(8) 0.0760(7) 0.035(3) Uani 1 1 d D . . . .
H14A H 0.132445 -0.099764 0.058882 0.042 Uiso 1 1 calc R . . . .
H14B H 0.015986 -0.100561 0.033041 0.042 Uiso 1 1 calc R . . . .
C30 C 0.2176(12) 0.3494(13) -0.0444(9) 0.060(4) Uani 1 1 d . . . . .
H30 H 0.223863 0.289185 -0.051009 0.072 Uiso 1 1 calc R . . . .
C48 C 0.4909(19) 0.1244(17) -0.0834(12) 0.097(8) Uani 1 1 d . . . . .
H48 H 0.495225 0.074327 -0.119774 0.116 Uiso 1 1 calc R . . . .
C64 C 0.1308(13) 0.0682(13) -0.2112(10) 0.066(4) Uani 1 1 d . . . . .
H64A H 0.091176 0.108316 -0.212656 0.079 Uiso 1 1 calc R . . . .
H64B H 0.077583 0.002037 -0.258234 0.079 Uiso 1 1 calc R . . . .
C40 C -0.0661(11) 0.2010(11) 0.2309(9) 0.047(3) Uani 1 1 d . . . . .
H40 H -0.010815 0.188285 0.271237 0.056 Uiso 1 1 calc R . . . .
C27 C 0.1825(15) 0.6812(12) 0.1722(11) 0.064(4) Uani 1 1 d . . . . .
H27 H 0.178392 0.726175 0.138264 0.077 Uiso 1 1 calc R . . . .
C63 C 0.1672(11) 0.0531(11) -0.1238(9) 0.055(4) Uani 1 1 d . . . . .
H63A H 0.201772 0.008624 -0.124004 0.066 Uiso 1 1 calc R . . . .
H63B H 0.224794 0.118598 -0.077287 0.066 Uiso 1 1 calc R . . . .
C49 C 0.4606(14) 0.1031(12) -0.0143(9) 0.058(4) Uani 1 1 d . . . . .
H49 H 0.445241 0.040266 -0.003940 0.070 Uiso 1 1 calc R . . . .
C44 C -0.1362(11) 0.2474(11) 0.1025(10) 0.052(4) Uani 1 1 d . . . . .
H44 H -0.130483 0.269010 0.053243 0.062 Uiso 1 1 calc R . . . .
C41 C -0.1527(13) 0.1885(12) 0.2462(11) 0.060(4) Uani 1 1 d . . . . .
H41 H -0.157128 0.168847 0.296563 0.072 Uiso 1 1 calc R . . . .
O1 O 0.6213(6) 0.6456(5) 0.7148(4) 0.0225(15) Uani 1 1 d . . . . .
C29 C 0.2871(12) 0.6119(11) 0.2654(10) 0.051(4) Uani 1 1 d . . . . .
H29 H 0.354385 0.608860 0.293639 0.062 Uiso 1 1 calc R . . . .
C26 C 0.0909(12) 0.6192(11) 0.1784(9) 0.053(4) Uani 1 1 d . . . . .
H26 H 0.023259 0.621183 0.148248 0.063 Uiso 1 1 calc R . . . .
C42 C -0.2347(13) 0.2048(12) 0.1874(12) 0.067(5) Uani 1 1 d . . . . .
H42 H -0.296297 0.196415 0.197186 0.080 Uiso 1 1 calc R . . . .
C46 C 0.5111(13) 0.2868(15) -0.0462(11) 0.071(5) Uani 1 1 d . . . . .
H46 H 0.529340 0.349624 -0.057062 0.085 Uiso 1 1 calc R . . . .
C47 C 0.5129(17) 0.2105(17) -0.0982(12) 0.083(6) Uani 1 1 d . . . . .
H47 H 0.530562 0.220747 -0.146190 0.100 Uiso 1 1 calc R . . . .
C31 C 0.2456(16) 0.4110(15) -0.0936(12) 0.080(5) Uani 1 1 d . . . . .
H31 H 0.270158 0.393222 -0.134947 0.096 Uiso 1 1 calc R . . . .
C32 C 0.2376(16) 0.4991(15) -0.0821(13) 0.090(7) Uani 1 1 d . . . . .
H32 H 0.257511 0.541889 -0.115648 0.108 Uiso 1 1 calc R . . . .
C43 C -0.2279(14) 0.2330(15) 0.1147(14) 0.080(6) Uani 1 1 d . . . . .
H43 H -0.285291 0.242615 0.073130 0.096 Uiso 1 1 calc R . . . .
C19 C -0.0186(10) 0.3682(10) 0.4524(8) 0.061(4) Uani 1 1 d . . . . .
H19 H -0.061768 0.358135 0.390321 0.073 Uiso 0.521(12) 1 calc R . P A 1
H19A H -0.045385 0.395201 0.406176 0.073 Uiso 0.479(12) 1 calc R . P A 2
C18 C -0.0680(9) 0.3511(12) 0.5087(9) 0.094(6) Uani 1 1 d G U . A .
H18 H -0.144931 0.329402 0.485000 0.113 Uiso 0.521(12) 1 calc R . P A 1
H18A H -0.074531 0.398134 0.546386 0.113 Uiso 0.479(12) 1 calc R . P A 2
C17B C -0.0048(11) 0.3659(15) 0.5995(9) 0.089(5) Uani 0.521(12) 1 d G . P A 1
H17B H -0.038523 0.354232 0.637933 0.107 Uiso 0.521(12) 1 calc DR . P A 1
C16B C 0.1078(9) 0.3977(14) 0.6341(9) 0.089(5) Uani 0.521(12) 1 d G . P A .
H16B H 0.151048 0.407793 0.696189 0.107 Uiso 0.521(12) 1 calc R . P A .
C15B C 0.1573(9) 0.4148(16) 0.5779(12) 0.089(5) Uani 0.521(12) 1 d G . P A 1
H15B H 0.234213 0.436526 0.601512 0.107 Uiso 0.521(12) 1 calc R . P A 1
C20B C 0.0940(11) 0.4000(16) 0.4870(11) 0.089(5) Uani 0.521(12) 1 d G . P A 1
C15A C 0.056(3) 0.262(4) 0.487(3) 0.089(5) Uani 0.479(12) 1 d . . P A 2
H15A H 0.104166 0.234530 0.486483 0.107 Uiso 0.479(12) 1 calc R . P A 2
C17A C -0.113(3) 0.230(3) 0.494(2) 0.089(5) Uani 0.479(12) 1 d . . P A 2
H17A H -0.185646 0.180109 0.475926 0.107 Uiso 0.479(12) 1 calc DR . P A 2
C16A C -0.022(3) 0.218(4) 0.515(3) 0.089(5) Uani 0.479(12) 1 d . . P A 2
H16A H -0.011120 0.175997 0.551025 0.107 Uiso 0.479(12) 1 calc R . P A 2
C20A C 0.066(3) 0.348(4) 0.460(3) 0.089(5) Uani 0.479(12) 1 d . . P A 2
C65 C 0.2192(17) 0.1186(19) -0.2345(15) 0.126(10) Uani 1 1 d . . . . .
H65A H 0.261316 0.189906 -0.198541 0.190 Uiso 1 1 calc GR . . . .
H65B H 0.186956 0.111934 -0.299084 0.190 Uiso 1 1 calc GR . . . .
H65C H 0.268314 0.087810 -0.221421 0.190 Uiso 1 1 calc GR . . . .
O11 O 0.5254(7) 0.3413(7) 0.4655(8) 0.062(3) Uani 1 1 d D . . . .
H11A H 0.587(3) 0.397(3) 0.479(11) 0.093 Uiso 1 1 d DR . . . .
C60 C 0.5461(14) 0.2634(12) 0.4764(14) 0.081(4) Uani 1 1 d D U . . .
H60A H 0.486602 0.201940 0.425453 0.097 Uiso 1 1 calc R . . . .
H60B H 0.546598 0.252041 0.533208 0.097 Uiso 1 1 calc DR . . . .
C61 C 0.6580(16) 0.2830(15) 0.4798(14) 0.099(5) Uani 1 1 d D U . . .
H61A H 0.707804 0.356029 0.501420 0.118 Uiso 1 1 calc R . . . .
H61B H 0.647254 0.254337 0.418615 0.118 Uiso 1 1 calc R . . . .
C62 C 0.7104(17) 0.2314(19) 0.5473(17) 0.154(8) Uani 1 1 d D U . . .
H62A H 0.693737 0.238397 0.598264 0.230 Uiso 1 1 calc DGR . . . .
H62B H 0.790535 0.264013 0.570015 0.230 Uiso 1 1 calc DGR . . . .
H62C H 0.679194 0.160071 0.515157 0.230 Uiso 1 1 calc DGR . . . .

loop_
_atom_site_aniso_label
_atom_site_aniso_U_11
_atom_site_aniso_U_22
_atom_site_aniso_U_33
_atom_site_aniso_U_23
_atom_site_aniso_U_13
_atom_site_aniso_U_12
Dy1 0.0201(3) 0.0166(2) 0.0160(2) 0.00447(18) 0.00692(19) 0.0081(2)
Dy2 0.0222(3) 0.0205(3) 0.0175(2) 0.0025(2) 0.0056(2) 0.0095(2)
O3 0.021(4) 0.012(3) 0.020(3) 0.000(3) 0.006(3) 0.002(3)
O9 0.037(5) 0.038(5) 0.036(4) 0.018(4) 0.022(4) 0.020(4)
O6 0.049(5) 0.061(6) 0.054(5) 0.039(5) 0.033(5) 0.045(5)
O5 0.049(5) 0.059(6) 0.064(6) 0.039(5) 0.046(5) 0.036(5)
O7 0.029(4) 0.036(4) 0.025(4) 0.012(3) 0.008(3) 0.016(4)
O10 0.036(5) 0.049(5) 0.036(4) 0.019(4) 0.013(4) 0.030(4)
O2 0.024(4) 0.019(4) 0.016(3) 0.004(3) 0.008(3) 0.007(3)
N1 0.023(4) 0.015(4) 0.021(4) 0.007(3) 0.005(4) 0.008(4)
O8 0.021(4) 0.055(5) 0.024(4) 0.015(4) 0.010(3) 0.024(4)
O4 0.053(5) 0.027(4) 0.021(4) 0.004(3) 0.014(4) 0.018(4)
N2 0.022(4) 0.019(4) 0.021(4) 0.004(4) 0.001(4) 0.005(4)
C8 0.018(5) 0.014(5) 0.027(5) 0.007(4) 0.008(4) 0.005(4)
O12 0.042(5) 0.030(4) 0.029(4) 0.008(3) 0.016(4) 0.007(4)
N3 0.021(4) 0.017(4) 0.025(4) 0.002(4) 0.003(4) 0.009(4)
C9 0.016(5) 0.015(5) 0.023(5) 0.005(4) -0.001(4) 0.002(4)
C37 0.029(6) 0.024(6) 0.036(6) 0.009(5) 0.008(5) 0.013(5)
C36 0.018(5) 0.024(6) 0.024(5) 0.002(4) -0.001(4) 0.003(4)
C7 0.025(5) 0.022(5) 0.022(5) 0.009(4) 0.008(4) 0.011(4)
C24 0.041(7) 0.037(7) 0.035(6) 0.018(5) 0.017(5) 0.025(6)
C13 0.025(6) 0.020(5) 0.024(5) 0.001(4) -0.002(5) 0.006(5)
C51 0.025(6) 0.024(6) 0.040(6) -0.001(5) 0.016(5) 0.011(5)
C38 0.033(6) 0.021(5) 0.028(6) -0.001(5) 0.008(5) 0.010(5)
C10 0.051(8) 0.025(6) 0.026(6) 0.010(5) 0.012(5) 0.014(6)
C11 0.055(8) 0.025(6) 0.048(8) 0.015(6) 0.024(7) 0.011(6)
C35 0.031(6) 0.039(7) 0.027(6) 0.015(5) 0.006(5) 0.004(5)
C23 0.028(6) 0.033(6) 0.036(6) 0.016(5) 0.013(5) 0.019(5)
C12 0.035(7) 0.017(6) 0.036(7) -0.004(5) -0.001(5) 0.006(5)
C34 0.061(10) 0.048(9) 0.058(9) 0.032(7) 0.027(8) 0.016(8)
C25 0.049(8) 0.041(7) 0.044(7) 0.023(6) 0.020(6) 0.031(6)
C53 0.031(6) 0.041(7) 0.037(7) 0.004(5) 0.010(5) 0.023(6)
C21 0.046(8) 0.064(9) 0.064(9) 0.044(8) 0.037(7) 0.040(7)
C50 0.034(6) 0.058(8) 0.030(6) 0.016(6) 0.014(5) 0.031(6)
C1 0.015(5) 0.021(5) 0.015(5) 0.000(4) 0.006(4) 0.004(4)
C2 0.025(5) 0.028(6) 0.023(5) 0.009(4) 0.014(4) 0.014(5)
C3 0.033(6) 0.033(6) 0.017(5) 0.000(4) 0.009(5) 0.010(5)
C4 0.047(7) 0.035(7) 0.016(5) 0.009(5) 0.013(5) 0.012(6)
C5 0.038(7) 0.020(5) 0.024(5) 0.007(4) 0.011(5) 0.001(5)
C6 0.014(5) 0.021(5) 0.019(5) 0.004(4) 0.006(4) 0.002(4)
C52 0.041(7) 0.049(8) 0.042(7) 0.015(6) 0.022(6) 0.032(6)
C33 0.064(11) 0.051(10) 0.113(16) 0.035(11) 0.032(11) 0.022(9)
C22 0.039(7) 0.040(7) 0.046(7) 0.026(6) 0.021(6) 0.026(6)
C45 0.035(7) 0.050(8) 0.050(8) 0.007(7) 0.021(6) 0.013(6)
C28 0.066(10) 0.064(10) 0.091(12) 0.053(9) 0.051(9) 0.043(9)
C54 0.069(7) 0.057(7) 0.047(6) 0.017(5) 0.016(6) 0.052(6)
C59 0.083(7) 0.072(6) 0.068(6) 0.034(5) 0.016(5) 0.047(5)
C58 0.094(8) 0.088(7) 0.086(7) 0.036(6) 0.022(6) 0.046(6)
C57 0.117(10) 0.089(9) 0.095(10) 0.026(7) 0.031(7) 0.075(8)
C56 0.083(9) 0.089(9) 0.081(9) 0.013(6) 0.017(6) 0.073(8)
C55 0.067(8) 0.081(8) 0.061(8) 0.010(6) 0.022(6) 0.053(7)
C39 0.034(7) 0.038(7) 0.048(7) 0.014(6) 0.019(6) 0.021(6)
C14 0.036(7) 0.022(6) 0.025(6) -0.006(5) 0.004(5) 0.008(5)
C30 0.053(9) 0.082(11) 0.047(8) 0.038(8) 0.024(7) 0.028(8)
C48 0.18(2) 0.146(19) 0.063(11) 0.049(12) 0.080(14) 0.134(19)
C64 0.056(10) 0.069(11) 0.049(9) 0.010(8) 0.015(8) 0.018(8)
C40 0.044(8) 0.059(9) 0.043(7) 0.017(7) 0.016(6) 0.033(7)
C27 0.094(13) 0.065(10) 0.074(11) 0.048(9) 0.046(10) 0.061(10)
C63 0.035(7) 0.053(9) 0.051(8) 0.005(7) 0.018(7) 0.002(7)
C49 0.094(12) 0.073(10) 0.051(8) 0.026(8) 0.050(9) 0.064(10)
C44 0.040(8) 0.066(9) 0.077(10) 0.043(8) 0.033(7) 0.039(7)
C41 0.056(9) 0.061(10) 0.077(11) 0.022(8) 0.042(9) 0.030(8)
O1 0.026(4) 0.015(3) 0.018(3) 0.002(3) 0.009(3) 0.004(3)
C29 0.060(9) 0.067(10) 0.071(10) 0.050(8) 0.046(8) 0.047(8)
C26 0.055(9) 0.060(9) 0.050(8) 0.024(7) 0.016(7) 0.039(8)
C42 0.046(9) 0.071(11) 0.098(13) 0.023(10) 0.043(9) 0.033(8)
C46 0.053(10) 0.100(14) 0.069(11) 0.047(10) 0.038(9) 0.030(10)
C47 0.122(16) 0.143(19) 0.076(12) 0.068(13) 0.076(12) 0.109(16)
C31 0.088(14) 0.092(14) 0.063(11) 0.043(10) 0.040(10) 0.035(11)
C32 0.075(13) 0.077(14) 0.079(13) 0.048(11) 0.019(11) 0.007(11)
C43 0.058(11) 0.114(16) 0.106(15) 0.059(13) 0.045(11) 0.062(11)
C19 0.054(9) 0.084(12) 0.064(10) 0.030(9) 0.035(8) 0.041(9)
C18 0.080(9) 0.106(10) 0.121(10) 0.033(7) 0.065(8) 0.051(7)
C17B 0.068(8) 0.155(14) 0.113(11) 0.092(11) 0.071(8) 0.072(10)
C16B 0.068(8) 0.155(14) 0.113(11) 0.092(11) 0.071(8) 0.072(10)
C15B 0.068(8) 0.155(14) 0.113(11) 0.092(11) 0.071(8) 0.072(10)
C20B 0.068(8) 0.155(14) 0.113(11) 0.092(11) 0.071(8) 0.072(10)
C15A 0.068(8) 0.155(14) 0.113(11) 0.092(11) 0.071(8) 0.072(10)
C17A 0.068(8) 0.155(14) 0.113(11) 0.092(11) 0.071(8) 0.072(10)
C16A 0.068(8) 0.155(14) 0.113(11) 0.092(11) 0.071(8) 0.072(10)
C20A 0.068(8) 0.155(14) 0.113(11) 0.092(11) 0.071(8) 0.072(10)
C65 0.073(14) 0.16(2) 0.100(17) 0.042(16) 0.050(13) -0.005(14)
O11 0.023(5) 0.048(6) 0.115(9) 0.038(6) 0.025(5) 0.019(4)
C60 0.074(7) 0.075(7) 0.106(8) 0.014(6) 0.042(6) 0.050(6)
C61 0.082(7) 0.092(7) 0.126(8) 0.004(6) 0.047(6) 0.054(6)
C62 0.127(12) 0.147(13) 0.157(14) 0.034(10) 0.035(10) 0.071(11)

loop_
_atom_type_symbol
_atom_type_description
_atom_type_scat_dispersion_real
_atom_type_scat_dispersion_imag
_atom_type_scat_source
C C 0.0033 0.0016 'International Tables Vol C Tables 4.2.6.8 and 6.1.1.4'
H H 0.0000 0.0000 'International Tables Vol C Tables 4.2.6.8 and 6.1.1.4'
Dy Dy -0.1892 4.4098 'International Tables Vol C Tables 4.2.6.8 and 6.1.1.4'
N N 0.0061 0.0033 'International Tables Vol C Tables 4.2.6.8 and 6.1.1.4'
O O 0.0106 0.0060 'International Tables Vol C Tables 4.2.6.8 and 6.1.1.4'

loop_
_geom_angle_atom_site_label_1
_geom_angle_atom_site_label_2
_geom_angle_atom_site_label_3
_geom_angle
_geom_angle_site_symmetry_1
_geom_angle_site_symmetry_3
_geom_angle_publ_flag
Dy1 Dy1 Dy2 136.93(2) 2_666 . ?
O3 Dy1 Dy1 154.08(17) . 2_666 ?
O3 Dy1 Dy2 34.51(16) . . ?
O3 Dy1 O6 110.5(3) . . ?
O3 Dy1 O5 89.3(3) . . ?
O3 Dy1 O2 135.3(2) . 2_666 ?
O3 Dy1 N1 64.8(2) . . ?
O3 Dy1 O1 68.6(2) . 2_666 ?
O3 Dy1 O11 81.1(3) . . ?
O6 Dy1 Dy1 90.9(2) . 2_666 ?
O6 Dy1 Dy2 89.5(2) . . ?
O6 Dy1 O5 70.0(3) . . ?
O6 Dy1 O2 73.8(3) . 2_666 ?
O6 Dy1 N1 139.7(3) . . ?
O6 Dy1 O1 75.9(3) . 2_666 ?
O6 Dy1 O11 146.1(3) . . ?
O5 Dy1 Dy1 112.4(2) . 2_666 ?
O5 Dy1 Dy2 108.1(2) . . ?
O5 Dy1 O2 130.6(3) . 2_666 ?
O5 Dy1 N1 69.9(3) . . ?
O5 Dy1 O1 129.2(3) . 2_666 ?
O5 Dy1 O11 143.6(3) . . ?
O2 Dy1 Dy1 35.91(15) 2_666 2_666 ?
O2 Dy1 Dy1 37.31(16) . 2_666 ?
O2 Dy1 Dy2 104.16(15) 2_666 . ?
O2 Dy1 Dy2 160.00(17) . . ?
O2 Dy1 O3 137.2(2) . . ?
O2 Dy1 O6 108.2(3) . . ?
O2 Dy1 O5 87.2(3) . . ?
O2 Dy1 O2 73.2(3) . 2_666 ?
O2 Dy1 N1 74.1(2) . . ?
O2 Dy1 N1 139.7(2) 2_666 . ?
O2 Dy1 O1 69.7(2) 2_666 2_666 ?
O2 Dy1 O1 139.8(2) . 2_666 ?
O2 Dy1 O11 75.9(3) 2_666 . ?
O2 Dy1 O11 76.9(3) . . ?
N1 Dy1 Dy1 108.34(18) . 2_666 ?
N1 Dy1 Dy2 98.60(18) . . ?
O1 Dy1 Dy1 104.40(16) 2_666 2_666 ?
O1 Dy1 Dy2 34.74(16) 2_666 . ?
O1 Dy1 N1 129.1(2) 2_666 . ?
O1 Dy1 O11 79.5(3) 2_666 . ?
O11 Dy1 Dy1 73.0(2) . 2_666 ?
O11 Dy1 Dy2 83.2(3) . . ?
O11 Dy1 N1 74.3(3) . . ?
O3 Dy2 Dy1 33.77(15) . . ?
O3 Dy2 O10 79.2(3) . . ?
O3 Dy2 O8 75.9(2) . . ?
O3 Dy2 O4 126.5(2) . . ?
O3 Dy2 N3 64.3(2) . . ?
O9 Dy2 Dy1 119.1(2) . . ?
O9 Dy2 O3 139.0(3) . . ?
O9 Dy2 O10 71.1(3) . . ?
O9 Dy2 O8 142.2(3) . . ?
O9 Dy2 O4 81.2(3) . . ?
O9 Dy2 N3 124.8(3) . . ?
O9 Dy2 O1 87.6(3) . 2_666 ?
O7 Dy2 Dy1 109.99(19) . . ?
O7 Dy2 O3 134.4(2) . . ?
O7 Dy2 O9 72.8(3) . . ?
O7 Dy2 O10 143.6(3) . . ?
O7 Dy2 O8 70.1(3) . . ?
O7 Dy2 O4 80.6(3) . . ?
O7 Dy2 N3 132.9(3) . . ?
O7 Dy2 O1 86.7(2) . 2_666 ?
O10 Dy2 Dy1 92.2(2) . . ?
O10 Dy2 O8 144.0(3) . . ?
O10 Dy2 O4 88.8(3) . . ?
O10 Dy2 N3 67.9(3) . . ?
O8 Dy2 Dy1 81.18(18) . . ?
O8 Dy2 N3 78.0(3) . . ?
O4 Dy2 Dy1 158.83(19) . . ?
O4 Dy2 O8 85.6(3) . . ?
O4 Dy2 N3 62.9(3) . . ?
N3 Dy2 Dy1 98.01(19) . . ?
O1 Dy2 Dy1 35.25(16) 2_666 . ?
O1 Dy2 O3 68.4(2) 2_666 . ?
O1 Dy2 O10 96.9(3) 2_666 . ?
O1 Dy2 O8 97.5(3) 2_666 . ?
O1 Dy2 O4 165.0(2) 2_666 . ?
O1 Dy2 N3 132.1(2) 2_666 . ?
Dy1 O3 Dy2 111.7(3) . . ?
C8 O3 Dy1 121.7(6) . . ?
C8 O3 Dy2 126.0(6) . . ?
C51 O9 Dy2 136.7(7) . . ?
C23 O6 Dy1 139.9(8) . . ?
C21 O5 Dy1 140.0(8) . . ?
C36 O7 Dy2 132.3(7) . . ?
C53 O10 Dy2 136.7(8) . . ?
Dy1 O2 Dy1 106.8(3) . 2_666 ?
C1 O2 Dy1 137.8(5) . . ?
C1 O2 Dy1 115.4(4) . 2_666 ?
N2 N1 Dy1 117.2(6) . . ?
C7 N1 Dy1 129.1(7) . . ?
C7 N1 N2 113.0(8) . . ?
C38 O8 Dy2 134.8(7) . . ?
C14 O4 Dy2 127.7(6) . . ?
C8 N2 N1 111.8(8) . . ?
O3 C8 C9 115.6(8) . . ?
N2 C8 O3 124.4(9) . . ?
N2 C8 C9 119.9(9) . . ?
C9 N3 Dy2 118.6(6) . . ?
C13 N3 Dy2 121.1(7) . . ?
C13 N3 C9 118.9(9) . . ?
N3 C9 C8 114.0(8) . . ?
N3 C9 C10 122.3(9) . . ?
C10 C9 C8 123.8(9) . . ?
C38 C37 C36 124.4(10) . . ?
O7 C36 C37 123.3(10) . . ?
O7 C36 C35 116.1(11) . . ?
C37 C36 C35 120.3(10) . . ?
N1 C7 C6 126.4(9) . . ?
C25 C24 C23 123.4(11) . . ?
C29 C24 C23 117.7(10) . . ?
C29 C24 C25 118.9(11) . . ?
N3 C13 C12 122.1(10) . . ?
N3 C13 C14 117.1(9) . . ?
C12 C13 C14 120.8(10) . . ?
O9 C51 C50 116.7(10) . . ?
O9 C51 C52 123.6(11) . . ?
C52 C51 C50 119.8(10) . . ?
O8 C38 C37 121.8(11) . . ?
O8 C38 C39 117.8(10) . . ?
C37 C38 C39 120.3(11) . . ?
C9 C10 C11 118.5(10) . . ?
C12 C11 C10 119.6(11) . . ?
C34 C35 C36 121.1(12) . . ?
C34 C35 C30 119.9(12) . . ?
C30 C35 C36 118.9(12) . . ?
O6 C23 C24 115.7(10) . . ?
O6 C23 C22 123.8(10) . . ?
C22 C23 C24 120.4(10) . . ?
C11 C12 C13 118.6(10) . . ?
C35 C34 C33 120.5(16) . . ?
C26 C25 C24 120.6(13) . . ?
O10 C53 C52 122.6(11) . . ?
O10 C53 C54 117.3(10) . . ?
C52 C53 C54 120.0(10) . . ?
O5 C21 C22 123.4(11) . . ?
O5 C21 C20B 121.4(11) . . ?
O5 C21 C20A 114.9(18) . . ?
C22 C21 C20B 112.3(11) . . ?
C22 C21 C20A 121.0(18) . . ?
C45 C50 C51 118.8(11) . . ?
C49 C50 C51 121.5(12) . . ?
C49 C50 C45 119.7(12) . . ?
O2 C1 C2 117.1(5) . . ?
O2 C1 C6 122.8(5) . . ?
C2 C1 C6 120.0 . . ?
C3 C2 C1 120.0 . . ?
O1 C2 C1 119.9(5) . . ?
O1 C2 C3 119.9(5) . . ?
C2 C3 C4 120.0 . . ?
C5 C4 C3 120.0 . . ?
C4 C5 C6 120.0 . . ?
C1 C6 C7 125.4(5) . . ?
C5 C6 C7 114.5(5) . . ?
C5 C6 C1 120.0 . . ?
C51 C52 C53 124.4(11) . . ?
C32 C33 C34 118.7(17) . . ?
C23 C22 C21 122.4(11) . . ?
C50 C45 C46 119.7(14) . . ?
C27 C28 C29 121.0(14) . . ?
C59 C54 C53 114.6(8) . . ?
C59 C54 C55 120.0 . . ?
C55 C54 C53 125.4(8) . . ?
C54 C59 C58 120.0 . . ?
C57 C58 C59 120.0 . . ?
C58 C57 C56 120.0 . . ?
C55 C56 C57 120.0 . . ?
C56 C55 C54 120.0 . . ?
C40 C39 C38 121.3(11) . . ?
C44 C39 C38 122.6(12) . . ?
C44 C39 C40 116.0(12) . . ?
O4 C14 C13 109.3(8) . . ?
C31 C30 C35 120.1(17) . . ?
C47 C48 C49 122.0(15) . . ?
C63 C64 C65 114.8(15) . . ?
C41 C40 C39 123.9(13) . . ?
C28 C27 C26 119.7(13) . . ?
O12 C63 C64 115.0(12) . . ?
C50 C49 C48 117.6(15) . . ?
C39 C44 C43 121.9(14) . . ?
C40 C41 C42 118.8(15) . . ?
Dy2 O1 Dy1 110.0(3) 2_666 2_666 ?
C2 O1 Dy1 114.0(4) . 2_666 ?
C2 O1 Dy2 135.7(5) . 2_666 ?
C24 C29 C28 119.4(12) . . ?
C27 C26 C25 120.4(13) . . ?
C43 C42 C41 120.3(14) . . ?
C47 C46 C45 119.2(17) . . ?
C48 C47 C46 121.7(16) . . ?
C30 C31 C32 119.2(18) . . ?
C33 C32 C31 121.6(17) . . ?
C42 C43 C44 119.2(15) . . ?
C18 C19 C20B 120.0 . . ?
C20A C19 C18 123.6(19) . . ?
C19 C18 C17A 103.7(14) . . ?
C17B C18 C19 120.0 . . ?
C16B C17B C18 120.0 . . ?
C17B C16B C15B 120.0 . . ?
C20B C15B C16B 120.0 . . ?
C19 C20B C21 123.8(11) . . ?
C15B C20B C21 114.1(10) . . ?
C15B C20B C19 120.0 . . ?
C16A C15A C20A 120(4) . . ?
C16A C17A C18 104(3) . . ?
C17A C16A C15A 125(4) . . ?
C19 C20A C21 128(3) . . ?
C19 C20A C15A 112(3) . . ?
C15A C20A C21 119(3) . . ?
C60 O11 Dy1 140.1(9) . . ?
O11 C60 C61 111.3(14) . . ?
C60 C61 C62 108.0(15) . . ?

loop_
_geom_bond_atom_site_label_1
_geom_bond_atom_site_label_2
_geom_bond_distance
_geom_bond_site_symmetry_2
_geom_bond_publ_flag
Dy1 Dy1 3.7085(9) 2_666 ?
Dy1 Dy2 3.8415(7) . ?
Dy1 O3 2.298(6) . ?
Dy1 O6 2.305(7) . ?
Dy1 O5 2.308(8) . ?
Dy1 O2 2.272(6) . ?
Dy1 O2 2.348(7) 2_666 ?
Dy1 N1 2.495(8) . ?
Dy1 O1 2.359(6) 2_666 ?
Dy1 O11 2.449(8) . ?
Dy2 O3 2.343(6) . ?
Dy2 O9 2.318(7) . ?
Dy2 O7 2.309(7) . ?
Dy2 O10 2.346(7) . ?
Dy2 O8 2.397(7) . ?
Dy2 O4 2.388(7) . ?
Dy2 N3 2.531(8) . ?
Dy2 O1 2.330(6) 2_666 ?
O3 C8 1.328(11) . ?
O9 C51 1.268(12) . ?
O6 C23 1.256(13) . ?
O5 C21 1.252(14) . ?
O7 C36 1.254(13) . ?
O10 C53 1.281(13) . ?
O2 C1 1.353(7) . ?
N1 N2 1.413(11) . ?
N1 C7 1.294(12) . ?
O8 C38 1.280(13) . ?
O4 C14 1.410(13) . ?
N2 C8 1.290(13) . ?
C8 C9 1.471(13) . ?
O12 C63 1.403(15) . ?
N3 C9 1.358(13) . ?
N3 C13 1.332(13) . ?
C9 C10 1.387(14) . ?
C37 C36 1.414(16) . ?
C37 C38 1.378(16) . ?
C36 C35 1.489(15) . ?
C7 C6 1.463(11) . ?
C24 C23 1.511(15) . ?
C24 C25 1.393(16) . ?
C24 C29 1.391(17) . ?
C13 C12 1.400(16) . ?
C13 C14 1.492(15) . ?
C51 C50 1.494(16) . ?
C51 C52 1.396(16) . ?
C38 C39 1.462(16) . ?
C10 C11 1.387(16) . ?
C11 C12 1.387(17) . ?
C35 C34 1.381(19) . ?
C35 C30 1.39(2) . ?
C23 C22 1.381(16) . ?
C34 C33 1.38(2) . ?
C25 C26 1.382(17) . ?
C53 C52 1.398(17) . ?
C53 C54 1.481(13) . ?
C21 C22 1.396(16) . ?
C21 C20B 1.541(17) . ?
C21 C20A 1.52(3) . ?
C50 C45 1.398(18) . ?
C50 C49 1.391(17) . ?
C1 C2 1.3900 . ?
C1 C6 1.3900 . ?
C2 C3 1.3900 . ?
C2 O1 1.365(8) . ?
C3 C4 1.3900 . ?
C4 C5 1.3900 . ?
C5 C6 1.3900 . ?
C33 C32 1.38(3) . ?
C45 C46 1.401(19) . ?
C28 C27 1.37(2) . ?
C28 C29 1.399(18) . ?
C54 C59 1.3900 . ?
C54 C55 1.3900 . ?
C59 C58 1.3900 . ?
C58 C57 1.3900 . ?
C57 C56 1.3900 . ?
C56 C55 1.3900 . ?
C39 C40 1.384(18) . ?
C39 C44 1.379(17) . ?
C30 C31 1.38(2) . ?
C48 C49 1.42(2) . ?
C48 C47 1.30(3) . ?
C64 C63 1.44(2) . ?
C64 C65 1.47(2) . ?
C40 C41 1.347(19) . ?
C27 C26 1.38(2) . ?
C44 C43 1.39(2) . ?
C41 C42 1.38(2) . ?
C42 C43 1.37(2) . ?
C46 C47 1.37(2) . ?
C31 C32 1.38(3) . ?
C19 C18 1.3900 . ?
C19 C20B 1.3900 . ?
C19 C20A 1.35(4) . ?
C18 C17B 1.3900 . ?
C18 C17A 1.65(4) . ?
C17B C16B 1.3900 . ?
C16B C15B 1.3900 . ?
C15B C20B 1.3900 . ?
C15A C16A 1.38(4) . ?
C15A C20A 1.42(6) . ?
C17A C16A 1.34(4) . ?
O11 C60 1.348(16) . ?
C60 C61 1.54(2) . ?
C61 C62 1.589(17) . ?

loop_
_geom_torsion_atom_site_label_1
_geom_torsion_atom_site_label_2
_geom_torsion_atom_site_label_3
_geom_torsion_atom_site_label_4
_geom_torsion
_geom_torsion_site_symmetry_1
_geom_torsion_site_symmetry_2
_geom_torsion_site_symmetry_3
_geom_torsion_site_symmetry_4
_geom_torsion_publ_flag
Dy1 O3 C8 N2 -3.3(13) . . . . ?
Dy1 O3 C8 C9 -179.1(6) . . . . ?
Dy1 O6 C23 C24 -177.3(8) . . . . ?
Dy1 O6 C23 C22 6(2) . . . . ?
Dy1 O5 C21 C22 1(3) . . . . ?
Dy1 O5 C21 C20B -157.8(12) . . . . ?
Dy1 O5 C21 C20A 172(2) . . . . ?
Dy1 O2 C1 C2 -162.6(5) . . . . ?
Dy1 O2 C1 C2 19.8(6) 2_666 . . . ?
Dy1 O2 C1 C6 -162.9(4) 2_666 . . . ?
Dy1 O2 C1 C6 14.7(10) . . . . ?
Dy1 N1 N2 C8 4.0(10) . . . . ?
Dy1 N1 C7 C6 -10.6(15) . . . . ?
Dy1 O11 C60 C61 164.9(12) . . . . ?
Dy2 O3 C8 N2 166.7(7) . . . . ?
Dy2 O3 C8 C9 -9.1(12) . . . . ?
Dy2 O9 C51 C50 161.6(8) . . . . ?
Dy2 O9 C51 C52 -18.2(17) . . . . ?
Dy2 O7 C36 C37 -37.8(15) . . . . ?
Dy2 O7 C36 C35 147.6(8) . . . . ?
Dy2 O10 C53 C52 11.8(19) . . . . ?
Dy2 O10 C53 C54 -170.7(7) . . . . ?
Dy2 O8 C38 C37 9.1(16) . . . . ?
Dy2 O8 C38 C39 -171.0(7) . . . . ?
Dy2 O4 C14 C13 11.8(13) . . . . ?
Dy2 N3 C9 C8 10.9(11) . . . . ?
Dy2 N3 C9 C10 -167.4(9) . . . . ?
Dy2 N3 C13 C12 168.0(9) . . . . ?
Dy2 N3 C13 C14 -10.6(13) . . . . ?
O3 C8 C9 N3 -2.2(13) . . . . ?
O3 C8 C9 C10 176.2(10) . . . . ?
O9 C51 C50 C45 36.3(16) . . . . ?
O9 C51 C50 C49 -146.4(12) . . . . ?
O9 C51 C52 C53 -4.1(19) . . . . ?
O6 C23 C22 C21 2(2) . . . . ?
O5 C21 C22 C23 -5(2) . . . . ?
O5 C21 C20B C19 -139.1(13) . . . . ?
O5 C21 C20B C15B 24.7(18) . . . . ?
O5 C21 C20A C19 175(4) . . . . ?
O5 C21 C20A C15A -18(5) . . . . ?
O7 C36 C35 C34 -158.2(12) . . . . ?
O7 C36 C35 C30 19.6(15) . . . . ?
O10 C53 C52 C51 7(2) . . . . ?
O10 C53 C54 C59 28.9(13) . . . . ?
O10 C53 C54 C55 -152.3(8) . . . . ?
O2 C1 C2 C3 177.3(7) . . . . ?
O2 C1 C2 O1 -7.2(7) . . . . ?
O2 C1 C6 C7 7.1(9) . . . . ?
O2 C1 C6 C5 -177.2(7) . . . . ?
N1 N2 C8 O3 -0.8(14) . . . . ?
N1 N2 C8 C9 174.8(8) . . . . ?
N1 C7 C6 C1 -7.4(13) . . . . ?
N1 C7 C6 C5 176.7(8) . . . . ?
O8 C38 C39 C40 25.7(17) . . . . ?
O8 C38 C39 C44 -152.7(12) . . . . ?
N2 N1 C7 C6 179.4(8) . . . . ?
N2 C8 C9 N3 -178.1(9) . . . . ?
N2 C8 C9 C10 0.2(16) . . . . ?
C8 C9 C10 C11 -178.0(11) . . . . ?
N3 C9 C10 C11 0.2(18) . . . . ?
N3 C13 C12 C11 -2.1(18) . . . . ?
N3 C13 C14 O4 0.2(14) . . . . ?
C9 N3 C13 C12 1.8(16) . . . . ?
C9 N3 C13 C14 -176.8(9) . . . . ?
C9 C10 C11 C12 0(2) . . . . ?
C37 C36 C35 C34 27.0(17) . . . . ?
C37 C36 C35 C30 -155.2(12) . . . . ?
C37 C38 C39 C40 -154.4(12) . . . . ?
C37 C38 C39 C44 27.2(18) . . . . ?
C36 C37 C38 O8 13.4(17) . . . . ?
C36 C37 C38 C39 -166.5(10) . . . . ?
C36 C35 C34 C33 176.3(13) . . . . ?
C36 C35 C30 C31 -177.9(13) . . . . ?
C7 N1 N2 C8 175.2(9) . . . . ?
C24 C23 C22 C21 -174.7(12) . . . . ?
C24 C25 C26 C27 1(2) . . . . ?
C13 N3 C9 C8 177.5(9) . . . . ?
C13 N3 C9 C10 -0.9(16) . . . . ?
C51 C50 C45 C46 -179.6(12) . . . . ?
C51 C50 C49 C48 179.9(14) . . . . ?
C38 C37 C36 O7 0.0(17) . . . . ?
C38 C37 C36 C35 174.4(10) . . . . ?
C38 C39 C40 C41 -179.5(13) . . . . ?
C38 C39 C44 C43 177.8(15) . . . . ?
C10 C11 C12 C13 1(2) . . . . ?
C35 C34 C33 C32 2(3) . . . . ?
C35 C30 C31 C32 1(3) . . . . ?
C23 C24 C25 C26 177.5(12) . . . . ?
C23 C24 C29 C28 -177.1(13) . . . . ?
C12 C13 C14 O4 -178.4(10) . . . . ?
C34 C35 C30 C31 0(2) . . . . ?
C34 C33 C32 C31 -1(3) . . . . ?
C25 C24 C23 O6 162.1(12) . . . . ?
C25 C24 C23 C22 -20.7(18) . . . . ?
C25 C24 C29 C28 3(2) . . . . ?
C53 C54 C59 C58 178.9(10) . . . . ?
C53 C54 C55 C56 -178.8(11) . . . . ?
C50 C51 C52 C53 176.1(12) . . . . ?
C50 C45 C46 C47 -1(2) . . . . ?
C1 C2 C3 C4 0.0 . . . . ?
C1 C2 O1 Dy1 -9.0(7) . . . 2_666 ?
C1 C2 O1 Dy2 178.3(5) . . . 2_666 ?
C2 C1 C6 C7 -175.7(8) . . . . ?
C2 C1 C6 C5 0.0 . . . . ?
C2 C3 C4 C5 0.0 . . . . ?
C3 C2 O1 Dy1 166.4(3) . . . 2_666 ?
C3 C2 O1 Dy2 -6.2(10) . . . 2_666 ?
C3 C4 C5 C6 0.0 . . . . ?
C4 C5 C6 C7 176.2(7) . . . . ?
C4 C5 C6 C1 0.0 . . . . ?
C6 C1 C2 C3 0.0 . . . . ?
C6 C1 C2 O1 175.5(7) . . . . ?
C52 C51 C50 C45 -143.9(12) . . . . ?
C52 C51 C50 C49 33.4(18) . . . . ?
C52 C53 C54 C59 -153.5(10) . . . . ?
C52 C53 C54 C55 25.3(15) . . . . ?
C22 C21 C20B C19 59.5(18) . . . . ?
C22 C21 C20B C15B -136.7(11) . . . . ?
C22 C21 C20A C19 -14(6) . . . . ?
C22 C21 C20A C15A 153(3) . . . . ?
C45 C50 C49 C48 -3(2) . . . . ?
C45 C46 C47 C48 -2(3) . . . . ?
C28 C27 C26 C25 1(2) . . . . ?
C54 C53 C52 C51 -170.5(11) . . . . ?
C54 C59 C58 C57 0.0 . . . . ?
C59 C54 C55 C56 0.0 . . . . ?
C59 C58 C57 C56 0.0 . . . . ?
C58 C57 C56 C55 0.0 . . . . ?
C57 C56 C55 C54 0.0 . . . . ?
C55 C54 C59 C58 0.0 . . . . ?
C39 C40 C41 C42 1(2) . . . . ?
C39 C44 C43 C42 2(3) . . . . ?
C14 C13 C12 C11 176.4(12) . . . . ?
C30 C35 C34 C33 -2(2) . . . . ?
C30 C31 C32 C33 0(3) . . . . ?
C40 C39 C44 C43 -1(2) . . . . ?
C40 C41 C42 C43 0(3) . . . . ?
C27 C28 C29 C24 -2(2) . . . . ?
C49 C50 C45 C46 3(2) . . . . ?
C49 C48 C47 C46 2(3) . . . . ?
C44 C39 C40 C41 -1(2) . . . . ?
C41 C42 C43 C44 -2(3) . . . . ?
O1 C2 C3 C4 -175.5(7) . . . . ?
C29 C24 C23 O6 -17.9(17) . . . . ?
C29 C24 C23 C22 159.3(12) . . . . ?
C29 C24 C25 C26 -2.5(19) . . . . ?
C29 C28 C27 C26 0(3) . . . . ?
C47 C48 C49 C50 0(3) . . . . ?
C19 C18 C17B C16B 0.0 . . . . ?
C19 C18 C17A C16A 56(3) . . . . ?
C18 C19 C20B C21 162.9(18) . . . . ?
C18 C19 C20B C15B 0.0 . . . . ?
C18 C19 C20A C21 -157(3) . . . . ?
C18 C19 C20A C15A 35(5) . . . . ?
C18 C17B C16B C15B 0.0 . . . . ?
C18 C17A C16A C15A -43(5) . . . . ?
C17B C16B C15B C20B 0.0 . . . . ?
C16B C15B C20B C21 -164.5(17) . . . . ?
C16B C15B C20B C19 0.0 . . . . ?
C20B C21 C22 C23 155.5(13) . . . . ?
C20B C19 C18 C17B 0.0 . . . . ?
C16A C15A C20A C21 -179(4) . . . . ?
C16A C15A C20A C19 -9(6) . . . . ?
C20A C21 C22 C23 -176(3) . . . . ?
C20A C19 C18 C17A -58(3) . . . . ?
C20A C15A C16A C17A 21(7) . . . . ?
C65 C64 C63 O12 175.6(17) . . . . ?
O11 C60 C61 C62 146.1(17) . . . . ?
